data_8100106
loop_
_publ_author_name
'Li, Xia'
'Zou, Ying-Quan'

_publ_section_title
;
Crystal structure of bis(2,2'-bipyridine)bis(2-furancarboxylato)tetra
[\m-(2-furancarboxylato-O,O')]-diterbium(III) 2,2'-bipyridine 
disolvate, Tb~2~(C~5~H~3~O~3~)~6~(C~10~H~8~N~2~)~2~ &#x00B7; 2C~10~H~8~N~2~
;
_journal_issue 3
_journal_name_full 'Zeitschrift f\"ur Kristallographie - New Crystal Structures'
_journal_page_first 275
_journal_page_last 277
_journal_volume 219
_journal_year 2004
_chemical_formula_sum 'C70 H50 N8 O18 Tb2'
_chemical_formula_weight 1608.01
_space_group_IT_number 2
_symmetry_cell_setting triclinic
_symmetry_space_group_name_Hall '-P 1'
_symmetry_space_group_name_H-M 'P -1'
_cell_angle_alpha 103.479(6)
_cell_angle_beta 103.925(6)
_cell_angle_gamma 93.895(6)
_cell_formula_units_Z 1
_cell_length_a 10.405(4)
_cell_length_b 11.787(5)
_cell_length_c 14.217(6)
_cell_measurement_temperature 293(2)
_cell_volume 1631.5(12)
_diffrn_ambient_temperature 293(2)
_exptl_crystal_density_diffrn 1.637
_cod_depositor_comments
;
The following automatic conversions were performed:
'_symmetry_cell_setting' value 'Triclinic' changed to 'triclinic'
according to '/home/saulius/struct/CIF-dictionaries/cif_core.dic'
dictionary named 'cif_core.dic' version 2.4.1 from 2010-06-29.

Automatic conversion script
Id: cif_fix_enum 1527 2010-12-29 10:47:43Z saulius 
;
_cod_database_code 8100106

loop_
_symmetry_equiv_pos_as_xyz
'x, y, z'
'-x, -y, -z'

loop_
_atom_site_label
_atom_site_type_symbol
_atom_site_fract_x
_atom_site_fract_y
_atom_site_fract_z
_atom_site_U_iso_or_equiv
_atom_site_adp_type
_atom_site_occupancy
_atom_site_symmetry_multiplicity
_atom_site_Wyckoff_symbol
_atom_site_calc_flag
_atom_site_refinement_flags
_atom_site_disorder_assembly
_atom_site_disorder_group
Tb1 Tb 0.154378(15) 0.127159(13) 0.521197(12) 0.02774(7) Uani 1 2 i d . . .
O1 O 0.2880(3) 0.1402(3) 0.4051(2) 0.0459(6) Uani 1 2 i d . . .
O2 O 0.1162(3) 0.2414(3) 0.3901(2) 0.0533(7) Uani 1 2 i d . . .
O3 O 0.3478(4) 0.1957(4) 0.2388(3) 0.0871(12) Uani 1 2 i d . . .
O4 O 0.0053(3) -0.0058(2) 0.38611(18) 0.0401(6) Uani 1 2 i d . . .
O5 O -0.1615(3) -0.1478(2) 0.30542(19) 0.0424(6) Uani 1 2 i d . . .
O6 O 0.0930(3) -0.0304(3) 0.2151(2) 0.0552(8) Uani 1 2 i d . . .
O7 O -0.0472(2) 0.1985(2) 0.5278(2) 0.0392(6) Uani 1 2 i d . . .
O8 O -0.2244(2) 0.05829(19) 0.47366(19) 0.0357(5) Uani 1 2 i d . . .
O9 O -0.2036(3) 0.3685(2) 0.5524(2) 0.0527(7) Uani 1 2 i d . . .
N1 N 0.4012(3) 0.1816(2) 0.6230(2) 0.0350(6) Uani 1 2 i d . . .
N2 N 0.2330(3) 0.3453(3) 0.6106(2) 0.0397(7) Uani 1 2 i d . . .
C1 C 0.2148(4) 0.2047(3) 0.3625(3) 0.0429(9) Uani 1 2 i d . . .
C2 C 0.2461(4) 0.2392(4) 0.2760(3) 0.0514(10) Uani 1 2 i d . . .
C3 C 0.1870(5) 0.3083(4) 0.2243(3) 0.0590(12) Uani 1 2 i d . . .
H3 H 0.1143 0.3468 0.2343 0.071 Uiso 1 2 i calc R . .
C4 C 0.2552(7) 0.3132(5) 0.1503(4) 0.0836(19) Uani 1 2 i d . . .
H4 H 0.2370 0.3579 0.1039 0.100 Uiso 1 2 i calc R . .
C5 C 0.3474(8) 0.2448(7) 0.1582(4) 0.097(2) Uani 1 2 i d . . .
H5 H 0.4044 0.2305 0.1167 0.116 Uiso 1 2 i calc R . .
C6 C -0.0620(4) -0.0804(3) 0.3070(3) 0.0347(7) Uani 1 2 i d . . .
C7 C -0.0241(4) -0.0899(3) 0.2134(3) 0.0407(8) Uani 1 2 i d . . .
C8 C -0.0889(6) -0.1449(5) 0.1179(3) 0.0740(16) Uani 1 2 i d . . .
H8 H -0.1726 -0.1898 0.0955 0.089 Uiso 1 2 i calc R . .
C9 C -0.0051(6) -0.1215(5) 0.0581(4) 0.0830(18) Uani 1 2 i d . . .
H9 H -0.0227 -0.1485 -0.0112 0.100 Uiso 1 2 i calc R . .
C10 C 0.1024(5) -0.0543(5) 0.1189(4) 0.0726(15) Uani 1 2 i d . . .
H10 H 0.1749 -0.0268 0.0991 0.087 Uiso 1 2 i calc R . .
C11 C -0.1699(3) 0.1635(3) 0.5024(2) 0.0304(7) Uani 1 2 i d . . .
C12 C -0.2602(3) 0.2547(3) 0.5063(3) 0.0354(8) Uani 1 2 i d . . .
C13 C -0.3926(4) 0.2500(3) 0.4729(3) 0.0446(9) Uani 1 2 i d . . .
H13 H -0.4534 0.1830 0.4389 0.054 Uiso 1 2 i calc R . .
C14 C -0.4223(5) 0.3668(4) 0.4992(4) 0.0622(13) Uani 1 2 i d . . .
H14 H -0.5064 0.3913 0.4858 0.075 Uiso 1 2 i calc R . .
C15 C -0.3078(5) 0.4343(4) 0.5464(4) 0.0657(13) Uani 1 2 i d . . .
H15 H -0.2989 0.5154 0.5721 0.079 Uiso 1 2 i calc R . .
C16 C 0.4843(4) 0.0995(3) 0.6247(3) 0.0432(9) Uani 1 2 i d . . .
H16 H 0.4516 0.0235 0.5852 0.052 Uiso 1 2 i calc R . .
C17 C 0.6144(4) 0.1208(4) 0.6810(4) 0.0543(11) Uani 1 2 i d . . .
H17 H 0.6686 0.0612 0.6797 0.065 Uiso 1 2 i calc R . .
C18 C 0.6627(5) 0.2333(4) 0.7395(4) 0.0681(14) Uani 1 2 i d . . .
H18 H 0.7499 0.2507 0.7801 0.082 Uiso 1 2 i calc R . .
C19 C 0.5803(4) 0.3193(4) 0.7373(4) 0.0625(13) Uani 1 2 i d . . .
H19 H 0.6124 0.3959 0.7753 0.075 Uiso 1 2 i calc R . .
C20 C 0.4492(4) 0.2925(3) 0.6784(3) 0.0399(8) Uani 1 2 i d . . .
C21 C 0.3571(4) 0.3825(3) 0.6698(3) 0.0415(8) Uani 1 2 i d . . .
C22 C 0.3965(5) 0.5003(4) 0.7202(4) 0.0616(12) Uani 1 2 i d . . .
H22 H 0.4829 0.5251 0.7611 0.074 Uiso 1 2 i calc R . .
C23 C 0.3079(5) 0.5797(4) 0.7093(4) 0.0692(14) Uani 1 2 i d . . .
H23 H 0.3344 0.6590 0.7416 0.083 Uiso 1 2 i calc R . .
C24 C 0.1797(5) 0.5423(4) 0.6505(4) 0.0618(12) Uani 1 2 i d . . .
H24 H 0.1171 0.5945 0.6441 0.074 Uiso 1 2 i calc R . .
C25 C 0.1472(4) 0.4244(3) 0.6014(3) 0.0500(10) Uani 1 2 i d . . .
H25 H 0.0614 0.3986 0.5598 0.060 Uiso 1 2 i calc R . .
N3 N 0.6561(6) 0.0945(6) 0.0326(4) 0.0972(17) Uani 1 2 i d . . .
C26 C 0.5568(6) 0.0246(5) 0.0443(4) 0.0724(15) Uani 1 2 i d . . .
C27 C 0.5601(7) 0.0007(6) 0.1364(4) 0.0834(17) Uani 1 2 i d . . .
H27A H 0.4908 -0.0479 0.1435 0.100 Uiso 0.50 2 i calc PR . .
C28 C 0.6685(8) 0.0508(6) 0.2166(5) 0.092(2) Uani 1 2 i d . . .
H28A H 0.6717 0.0364 0.2787 0.110 Uiso 1 2 i calc R . .
C29 C 0.7698(8) 0.1203(6) 0.2064(5) 0.092(2) Uani 1 2 i d . . .
H29A H 0.8438 0.1535 0.2601 0.110 Uiso 1 2 i calc R . .
C30 C 0.7594(8) 0.1403(7) 0.1125(6) 0.106(2) Uani 1 2 i d . . .
H30A H 0.8285 0.1887 0.1048 0.128 Uiso 1 2 i calc R . .
N4 N 0.1908(11) 0.4078(9) 0.8621(9) 0.118(4) Uiso 0.50 2 i d PD A -1
C31 C 0.0579(12) 0.4047(13) 0.8240(10) 0.138(6) Uiso 0.50 2 i d PD A -1
H31 H 0.0133 0.3507 0.7639 0.166 Uiso 0.50 2 i calc PR A -1
C32 C -0.0093(11) 0.4809(17) 0.8740(15) 0.195(10) Uiso 0.50 2 i d PD A -1
H32 H -0.1020 0.4735 0.8529 0.234 Uiso 0.50 2 i calc PR A -1
C33 C 0.0585(14) 0.5677(16) 0.9545(14) 0.190(10) Uiso 0.50 2 i d PD A -1
H33 H 0.0123 0.6181 0.9908 0.228 Uiso 0.50 2 i calc PR A -1
C34 C 0.1932(13) 0.5813(10) 0.9825(10) 0.118(5) Uiso 0.50 2 i d PD A -1
H34 H 0.2406 0.6484 1.0302 0.142 Uiso 0.50 2 i calc PR A -1
C35 C 0.2585(9) 0.4968(11) 0.9405(9) 0.092(4) Uiso 0.50 2 i d PD A -1
C36 C 0.3924(9) 0.5127(10) 0.9815(11) 0.088(4) Uiso 0.50 2 i d PD A -1
C37 C 0.4638(12) 0.4221(9) 0.9708(12) 0.109(5) Uiso 0.50 2 i d PD A -1
H37 H 0.4209 0.3470 0.9358 0.131 Uiso 0.50 2 i calc PR A -1
C38 C 0.5976(15) 0.4391(14) 1.011(3) 0.246(15) Uiso 0.50 2 i d PD A -1
H38 H 0.6471 0.3766 1.0016 0.295 Uiso 0.50 2 i calc PR A -1
C39 C 0.6586(11) 0.5483(15) 1.0636(13) 0.130(6) Uiso 0.50 2 i d PD A -1
H39 H 0.7499 0.5604 1.0939 0.156 Uiso 0.50 2 i calc PR A -1
C40 C 0.5874(14) 0.6390(11) 1.0723(15) 0.156(8) Uiso 0.50 2 i d PD A -1
H40 H 0.6295 0.7136 1.1096 0.187 Uiso 0.50 2 i calc PR A -1
N5 N 0.4546(13) 0.6232(8) 1.0273(11) 0.122(4) Uiso 0.50 2 i d PD A -1

loop_
_atom_site_aniso_label
_atom_site_aniso_U_11
_atom_site_aniso_U_22
_atom_site_aniso_U_33
_atom_site_aniso_U_23
_atom_site_aniso_U_13
_atom_site_aniso_U_12
Tb1 0.02533(9) 0.02370(9) 0.03224(10) 0.00503(6) 0.00618(6) 0.00277(6)
O1 0.0367(14) 0.0584(17) 0.0443(15) 0.0186(13) 0.0098(12) 0.0015(12)
O2 0.0662(19) 0.0485(17) 0.0543(17) 0.0216(14) 0.0220(15) 0.0187(14)
O3 0.088(3) 0.100(3) 0.073(3) 0.021(2) 0.028(2) -0.012(2)
O4 0.0455(14) 0.0363(13) 0.0305(13) 0.0019(10) 0.0023(11) 0.0029(11)
O5 0.0412(14) 0.0454(15) 0.0365(14) 0.0065(11) 0.0087(11) -0.0032(12)
O6 0.0493(17) 0.071(2) 0.0413(16) 0.0116(14) 0.0113(13) -0.0101(15)
O7 0.0278(12) 0.0302(12) 0.0565(16) 0.0069(11) 0.0093(11) 0.0053(10)
O8 0.0302(12) 0.0264(12) 0.0489(15) 0.0097(10) 0.0072(11) 0.0045(9)
O9 0.0430(15) 0.0310(14) 0.077(2) 0.0067(13) 0.0091(14) 0.0070(11)
N1 0.0307(15) 0.0328(15) 0.0380(16) 0.0057(12) 0.0071(13) 0.0001(12)
N2 0.0377(16) 0.0302(15) 0.0483(18) 0.0086(13) 0.0082(14) 0.0009(12)
C1 0.046(2) 0.039(2) 0.039(2) 0.0077(16) 0.0089(18) -0.0103(17)
C2 0.056(3) 0.050(2) 0.043(2) 0.0076(19) 0.013(2) -0.015(2)
C3 0.076(3) 0.053(3) 0.046(2) 0.024(2) 0.006(2) -0.004(2)
C4 0.115(5) 0.076(4) 0.050(3) 0.029(3) 0.002(3) -0.031(4)
C5 0.110(5) 0.117(6) 0.052(3) 0.010(3) 0.028(4) -0.046(4)
C6 0.0381(19) 0.0354(18) 0.0284(17) 0.0078(14) 0.0045(15) 0.0064(15)
C7 0.040(2) 0.043(2) 0.0345(19) 0.0057(16) 0.0072(16) -0.0048(16)
C8 0.077(3) 0.086(4) 0.039(2) -0.005(2) 0.011(2) -0.033(3)
C9 0.109(5) 0.091(4) 0.039(3) 0.000(3) 0.026(3) -0.026(3)
C10 0.068(3) 0.101(4) 0.051(3) 0.018(3) 0.028(3) -0.013(3)
C11 0.0298(17) 0.0292(17) 0.0331(17) 0.0094(13) 0.0078(14) 0.0060(13)
C12 0.0349(18) 0.0268(17) 0.046(2) 0.0110(15) 0.0116(16) 0.0071(14)
C13 0.0325(19) 0.037(2) 0.065(3) 0.0169(18) 0.0119(18) 0.0051(15)
C14 0.045(2) 0.053(3) 0.099(4) 0.029(3) 0.024(3) 0.026(2)
C15 0.066(3) 0.034(2) 0.098(4) 0.013(2) 0.024(3) 0.026(2)
C16 0.0341(19) 0.040(2) 0.052(2) 0.0072(17) 0.0095(17) 0.0057(16)
C17 0.035(2) 0.056(3) 0.066(3) 0.013(2) 0.004(2) 0.0090(18)
C18 0.041(2) 0.067(3) 0.072(3) 0.000(3) -0.013(2) 0.002(2)
C19 0.044(2) 0.051(3) 0.067(3) -0.006(2) -0.007(2) -0.005(2)
C20 0.0365(19) 0.0378(19) 0.039(2) 0.0025(15) 0.0058(16) -0.0012(15)
C21 0.040(2) 0.037(2) 0.043(2) 0.0058(16) 0.0087(17) -0.0037(16)
C22 0.053(3) 0.038(2) 0.074(3) -0.002(2) 0.000(2) -0.0042(19)
C23 0.074(3) 0.031(2) 0.087(4) -0.007(2) 0.017(3) -0.004(2)
C24 0.063(3) 0.034(2) 0.088(4) 0.013(2) 0.020(3) 0.008(2)
C25 0.044(2) 0.033(2) 0.069(3) 0.0128(19) 0.009(2) 0.0036(16)
N3 0.112(5) 0.123(5) 0.073(3) 0.034(3) 0.043(3) 0.022(4)
C26 0.092(4) 0.089(4) 0.060(3) 0.033(3) 0.042(3) 0.044(3)
C27 0.103(4) 0.106(5) 0.061(3) 0.042(3) 0.030(3) 0.044(4)
C28 0.112(5) 0.110(5) 0.069(4) 0.040(4) 0.027(4) 0.050(4)
C29 0.108(5) 0.096(5) 0.076(4) 0.022(3) 0.022(4) 0.056(4)
C30 0.107(5) 0.118(6) 0.097(5) 0.018(4) 0.041(5) 0.016(5)

loop_
_geom_bond_atom_site_label_1
_geom_bond_atom_site_label_2
_geom_bond_distance
_geom_bond_site_symmetry_2
_geom_bond_publ_flag
Tb1 O4 2.320(2) . ?
Tb1 O7 2.327(2) . ?
Tb1 O8 2.362(2) 2_556 ?
Tb1 O5 2.402(3) 2_556 ?
Tb1 O1 2.423(3) . ?
Tb1 O2 2.516(3) . ?
Tb1 N2 2.566(3) . ?
Tb1 N1 2.580(3) . ?
Tb1 C1 2.808(4) . ?
Tb1 O4 2.855(3) 2_556 ?
Tb1 C6 2.980(4) 2_556 ?
O1 C1 1.264(5) . ?
O2 C1 1.252(5) . ?
O3 C2 1.370(6) . ?
O3 C5 1.397(7) . ?
O4 C6 1.266(4) . ?
O4 Tb1 2.855(3) 2_556 ?
O5 C6 1.254(4) . ?
O5 Tb1 2.402(3) 2_556 ?
O6 C7 1.356(5) . ?
O6 C10 1.360(5) . ?
O7 C11 1.253(4) . ?
O8 C11 1.258(4) . ?
O8 Tb1 2.362(2) 2_556 ?
O9 C12 1.369(4) . ?
O9 C15 1.373(5) . ?
N1 C16 1.342(5) . ?
N1 C20 1.350(5) . ?
N2 C21 1.340(5) . ?
N2 C25 1.341(5) . ?
C1 C2 1.481(6) . ?
C2 C3 1.309(6) . ?
C3 C4 1.413(8) . ?
C3 H3 0.9300 . ?
C4 C5 1.296(9) . ?
C4 H4 0.9300 . ?
C5 H5 0.9300 . ?
C6 C7 1.458(5) . ?
C6 Tb1 2.980(4) 2_556 ?
C7 C8 1.345(6) . ?
C8 C9 1.411(7) . ?
C8 H8 0.9300 . ?
C9 C10 1.312(7) . ?
C9 H9 0.9300 . ?
C10 H10 0.9300 . ?
C11 C12 1.475(4) . ?
C12 C13 1.337(5) . ?
C13 C14 1.416(6) . ?
C13 H13 0.9300 . ?
C14 C15 1.319(7) . ?
C14 H14 0.9300 . ?
C15 H15 0.9300 . ?
C16 C17 1.369(5) . ?
C16 H16 0.9300 . ?
C17 C18 1.377(6) . ?
C17 H17 0.9300 . ?
C18 C19 1.372(7) . ?
C18 H18 0.9300 . ?
C19 C20 1.389(5) . ?
C19 H19 0.9300 . ?
C20 C21 1.483(5) . ?
C21 C22 1.388(5) . ?
C22 C23 1.366(7) . ?
C22 H22 0.9300 . ?
C23 C24 1.372(7) . ?
C23 H23 0.9300 . ?
C24 C25 1.379(6) . ?
C24 H24 0.9300 . ?
C25 H25 0.9300 . ?
N3 C30 1.336(8) . ?
N3 C26 1.343(8) . ?
C26 C27 1.394(7) . ?
C26 C26 1.473(11) 2_655 ?
C27 C28 1.377(9) . ?
C27 H27A 0.9300 . ?
C28 C29 1.347(9) . ?
C28 H28A 0.9300 . ?
C29 C30 1.390(9) . ?
C29 H29A 0.9300 . ?
C30 H30A 0.9300 . ?
N4 C35 1.347(6) . ?
N4 C31 1.352(6) . ?
C31 C32 1.352(6) . ?
C31 H31 0.9300 . ?
C32 C33 1.350(6) . ?
C32 H32 0.9300 . ?
C33 C34 1.349(6) . ?
C33 H33 0.9300 . ?
C34 C35 1.350(6) . ?
C34 H34 0.9300 . ?
C35 C36 1.355(13) . ?
C36 C37 1.343(6) . ?
C36 N5 1.352(6) . ?
C37 C38 1.352(6) . ?
C37 H37 0.9300 . ?
C38 C39 1.355(6) . ?
C38 H38 0.9300 . ?
C39 C40 1.341(6) . ?
C39 H39 0.9300 . ?
C40 N5 1.355(6) . ?
C40 H40 0.9300 . ?
